data_2224601
loop_
_publ_author_name
'Ju, Xiuping'
'Qiao, Yan'
'Gao, Zhiqing'
'Kong, Lingqian'

_publ_section_title
;
 <i>N</i>'-Cyclohexylidenebenzohydrazide
;
_journal_coeditor_code CV2665
_journal_issue 1
_journal_name_full 'Acta Crystallographica Section E'
_journal_page_first o94
_journal_paper_doi 10.1107/S1600536809052143
_journal_volume 66
_journal_year 2010
_chemical_formula_iupac 'C13 H16 N2 O'
_chemical_formula_moiety 'C13 H16 N2 O'
_chemical_formula_sum 'C13 H16 N2 O'
_chemical_formula_weight 216.28
_chemical_name_systematic ?
_space_group_IT_number 78
_symmetry_cell_setting tetragonal
_symmetry_space_group_name_Hall 'P 4cw'
_symmetry_space_group_name_H-M 'P 43'
_atom_sites_solution_hydrogens geom
_atom_sites_solution_primary direct
_atom_sites_solution_secondary difmap
_audit_creation_method SHELXL-97
_cell_angle_alpha 90.00
_cell_angle_beta 90.00
_cell_angle_gamma 90.00
_cell_formula_units_Z 4
_cell_length_a 9.4691(11)
_cell_length_b 9.4691(11)
_cell_length_c 13.8514(15)
_cell_measurement_reflns_used 1861
_cell_measurement_temperature 298(2)
_cell_measurement_theta_max 21.650
_cell_measurement_theta_min 2.604
_cell_volume 1242.0(2)
_computing_cell_refinement 'SAINT (Siemens, 1996)'
_computing_data_collection 'SMART (Siemens, 1996)'
_computing_data_reduction 'SAINT (Siemens, 1996)'
_computing_molecular_graphics 'SHELXTL (Sheldrick, 2008)'
_computing_publication_material 'SHELXTL (Sheldrick, 2008)'
_computing_structure_refinement 'SHELXL97 (Sheldrick, 2008)'
_computing_structure_solution 'SHELXS97 (Sheldrick, 2008)'
_diffrn_ambient_temperature 298(2)
_diffrn_measured_fraction_theta_full 0.999
_diffrn_measured_fraction_theta_max 0.999
_diffrn_measurement_device_type 'Bruker SMART APEX CCD area-detector'
_diffrn_measurement_method 'phi and omega scans'
_diffrn_radiation_monochromator graphite
_diffrn_radiation_source 'fine-focus sealed tube'
_diffrn_radiation_type MoK\a
_diffrn_radiation_wavelength 0.71073
_diffrn_reflns_av_R_equivalents 0.0386
_diffrn_reflns_av_sigmaI/netI 0.0280
_diffrn_reflns_limit_h_max 11
_diffrn_reflns_limit_h_min -9
_diffrn_reflns_limit_k_max 11
_diffrn_reflns_limit_k_min -9
_diffrn_reflns_limit_l_max 15
_diffrn_reflns_limit_l_min -16
_diffrn_reflns_number 6248
_diffrn_reflns_theta_full 25.01
_diffrn_reflns_theta_max 25.01
_diffrn_reflns_theta_min 2.15
_exptl_absorpt_coefficient_mu 0.074
_exptl_absorpt_correction_T_max 0.9795
_exptl_absorpt_correction_T_min 0.9680
_exptl_absorpt_correction_type multi-scan
_exptl_absorpt_process_details '(SADABS; Sheldrick, 1996)'
_exptl_crystal_colour colourless
_exptl_crystal_density_diffrn 1.157
_exptl_crystal_density_method 'not measured'
_exptl_crystal_description block
_exptl_crystal_F_000 464
_exptl_crystal_size_max 0.44
_exptl_crystal_size_mid 0.41
_exptl_crystal_size_min 0.28
_refine_diff_density_max 0.117
_refine_diff_density_min -0.132
_refine_ls_extinction_method none
_refine_ls_goodness_of_fit_ref 1.080
_refine_ls_hydrogen_treatment constr
_refine_ls_matrix_type full
_refine_ls_number_parameters 145
_refine_ls_number_reflns 1145
_refine_ls_number_restraints 1
_refine_ls_restrained_S_all 1.080
_refine_ls_R_factor_all 0.0652
_refine_ls_R_factor_gt 0.0382
_refine_ls_shift/su_max 0.000
_refine_ls_shift/su_mean 0.000
_refine_ls_structure_factor_coef Fsqd
_refine_ls_weighting_details 'calc w=1/[\s^2^(Fo^2^)+(0.0557P)^2^+0.1344P] where P=(Fo^2^+2Fc^2^)/3'
_refine_ls_weighting_scheme calc
_refine_ls_wR_factor_gt 0.0935
_refine_ls_wR_factor_ref 0.1139
_reflns_number_gt 860
_reflns_number_total 1145
_reflns_threshold_expression >2sigma(I)
_cod_data_source_file cv2665.cif
_cod_data_source_block I
_cod_depositor_comments
;
The following automatic conversions were performed:
'_symmetry_cell_setting' value 'Tetragonal' changed to 'tetragonal'
according to '/home/saulius/struct/CIF-dictionaries/cif_core.dic'
dictionary named 'cif_core.dic' version 2.4.1 from 2010-06-29.

Automatic conversion script
Id: cif_fix_enum 1527 2010-12-29 10:47:43Z saulius 

The following automatic conversions were performed:

'_symmetry_cell_setting' value 'Tetragonal' changed to 'tetragonal'
according to /home/saulius/struct/CIF-dictionaries/cif_core.dic
dictionary named 'cif_core.dic' version 2.4.1 from 2010-06-29.

Automatic conversion script
Id: cif_fix_values 1715 2011-07-08 13:25:40Z adriana 
;
_cod_database_code 2224601
_cod_database_fobs_code 2224601

loop_
_symmetry_equiv_pos_as_xyz
'x, y, z'
'-x, -y, z+1/2'
'-y, x, z+3/4'
'y, -x, z+1/4'

loop_
_atom_site_type_symbol
_atom_site_label
_atom_site_fract_x
_atom_site_fract_y
_atom_site_fract_z
_atom_site_U_iso_or_equiv
_atom_site_adp_type
_atom_site_calc_flag
_atom_site_refinement_flags
_atom_site_occupancy
_atom_site_disorder_assembly
_atom_site_disorder_group
N N1 0.1658(3) 0.0240(3) 0.0959(2) 0.0539(7) Uani d . 1 . .
H H1 0.1939 -0.0292 0.1423 0.065 Uiso calc R 1 . .
N N2 0.0942(3) -0.0310(3) 0.0148(2) 0.0591(8) Uani d . 1 . .
O O1 0.1613(3) 0.2405(2) 0.02619(18) 0.0664(7) Uani d . 1 . .
C C1 0.1877(3) 0.1650(3) 0.0965(2) 0.0469(7) Uani d . 1 . .
C C2 0.2512(3) 0.2288(3) 0.1861(2) 0.0476(8) Uani d . 1 . .
C C3 0.2322(4) 0.3730(4) 0.1997(3) 0.0691(10) Uani d . 1 . .
H H3 0.1785 0.4244 0.1558 0.083 Uiso calc R 1 . .
C C4 0.2925(5) 0.4407(5) 0.2780(4) 0.0879(14) Uani d . 1 . .
H H4 0.2800 0.5374 0.2860 0.106 Uiso calc R 1 . .
C C5 0.3704(5) 0.3662(5) 0.3435(3) 0.0850(13) Uani d . 1 . .
H H5 0.4090 0.4120 0.3967 0.102 Uiso calc R 1 . .
C C6 0.3921(5) 0.2236(5) 0.3311(3) 0.0837(13) Uani d . 1 . .
H H6 0.4468 0.1733 0.3751 0.100 Uiso calc R 1 . .
C C7 0.3317(4) 0.1553(4) 0.2525(3) 0.0660(10) Uani d . 1 . .
H H7 0.3456 0.0588 0.2444 0.079 Uiso calc R 1 . .
C C8 0.0953(3) -0.1653(4) 0.0023(3) 0.0571(9) Uani d . 1 . .
C C9 0.0175(4) -0.2201(4) -0.0853(3) 0.0760(12) Uani d . 1 . .
H H9A -0.0581 -0.2823 -0.0648 0.091 Uiso calc R 1 . .
H H9B -0.0242 -0.1415 -0.1200 0.091 Uiso calc R 1 . .
C C10 0.1162(5) -0.2993(5) -0.1514(4) 0.0919(14) Uani d . 1 . .
H H10A 0.1828 -0.2336 -0.1800 0.110 Uiso calc R 1 . .
H H10B 0.0622 -0.3421 -0.2032 0.110 Uiso calc R 1 . .
C C11 0.1973(5) -0.4143(5) -0.0971(4) 0.0898(14) Uani d . 1 . .
H H11A 0.1320 -0.4873 -0.0767 0.108 Uiso calc R 1 . .
H H11B 0.2659 -0.4570 -0.1401 0.108 Uiso calc R 1 . .
C C12 0.2727(5) -0.3556(4) -0.0097(3) 0.0824(13) Uani d . 1 . .
H H12A 0.3473 -0.2927 -0.0310 0.099 Uiso calc R 1 . .
H H12B 0.3162 -0.4327 0.0255 0.099 Uiso calc R 1 . .
C C13 0.1736(5) -0.2748(4) 0.0584(3) 0.0719(11) Uani d . 1 . .
H H13A 0.1073 -0.3397 0.0880 0.086 Uiso calc R 1 . .
H H13B 0.2280 -0.2301 0.1093 0.086 Uiso calc R 1 . .

loop_
_atom_site_aniso_label
_atom_site_aniso_U_11
_atom_site_aniso_U_22
_atom_site_aniso_U_33
_atom_site_aniso_U_12
_atom_site_aniso_U_13
_atom_site_aniso_U_23
N1 0.0677(17) 0.0506(16) 0.0435(16) -0.0033(12) -0.0078(14) 0.0016(13)
N2 0.0676(18) 0.0586(17) 0.0510(18) -0.0012(14) -0.0130(14) -0.0043(15)
O1 0.0879(17) 0.0622(14) 0.0491(16) -0.0017(12) -0.0084(13) 0.0105(13)
C1 0.0479(17) 0.0524(19) 0.040(2) 0.0022(14) 0.0066(15) 0.0005(16)
C2 0.0538(18) 0.0502(18) 0.0389(19) -0.0028(15) 0.0075(15) -0.0034(15)
C3 0.084(3) 0.059(2) 0.065(3) 0.0076(18) 0.001(2) -0.0094(19)
C4 0.106(3) 0.066(3) 0.092(4) 0.001(2) 0.005(3) -0.029(3)
C5 0.102(3) 0.097(3) 0.056(3) -0.016(3) -0.003(3) -0.024(3)
C6 0.102(3) 0.087(3) 0.061(3) -0.008(2) -0.023(2) -0.006(2)
C7 0.077(2) 0.063(2) 0.058(2) -0.0037(19) -0.011(2) -0.0024(19)
C8 0.063(2) 0.055(2) 0.053(2) -0.0060(16) 0.0021(17) -0.0048(17)
C9 0.083(3) 0.069(2) 0.076(3) -0.009(2) -0.020(2) -0.013(2)
C10 0.123(4) 0.090(3) 0.062(3) -0.016(3) -0.009(3) -0.022(3)
C11 0.103(3) 0.079(3) 0.088(4) -0.005(2) 0.020(3) -0.024(3)
C12 0.089(3) 0.072(2) 0.086(3) 0.009(2) 0.005(3) -0.006(2)
C13 0.097(3) 0.064(2) 0.055(2) 0.006(2) 0.000(2) 0.0009(19)

loop_
_atom_type_symbol
_atom_type_description
_atom_type_scat_dispersion_real
_atom_type_scat_dispersion_imag
_atom_type_scat_source
C C 0.0033 0.0000 'International Tables Vol C Tables 4.2.6.8 and 6.1.1.4'
H H 0.0000 0.0000 'International Tables Vol C Tables 4.2.6.8 and 6.1.1.4'
O O 0.0106 0.0000 'International Tables Vol C Tables 4.2.6.8 and 6.1.1.4'
N N 0.0061 0.0000 'International Tables Vol C Tables 4.2.6.8 and 6.1.1.4'

loop_
_geom_angle_atom_site_label_1
_geom_angle_atom_site_label_2
_geom_angle_atom_site_label_3
_geom_angle_site_symmetry_1
_geom_angle_site_symmetry_3
_geom_angle
_geom_angle_publ_flag
C1 N1 N2 . . 116.3(3) ?
C1 N1 H1 . . 121.8 ?
N2 N1 H1 . . 121.8 ?
C8 N2 N1 . . 118.0(3) ?
O1 C1 N1 . . 122.5(3) ?
O1 C1 C2 . . 119.9(3) ?
N1 C1 C2 . . 117.6(3) ?
C7 C2 C3 . . 118.4(3) ?
C7 C2 C1 . . 124.5(3) ?
C3 C2 C1 . . 117.0(3) ?
C4 C3 C2 . . 120.5(4) ?
C4 C3 H3 . . 119.7 ?
C2 C3 H3 . . 119.7 ?
C5 C4 C3 . . 120.3(4) ?
C5 C4 H4 . . 119.9 ?
C3 C4 H4 . . 119.9 ?
C4 C5 C6 . . 120.3(4) ?
C4 C5 H5 . . 119.8 ?
C6 C5 H5 . . 119.8 ?
C5 C6 C7 . . 119.5(4) ?
C5 C6 H6 . . 120.3 ?
C7 C6 H6 . . 120.3 ?
C2 C7 C6 . . 120.9(4) ?
C2 C7 H7 . . 119.5 ?
C6 C7 H7 . . 119.5 ?
N2 C8 C13 . . 128.4(3) ?
N2 C8 C9 . . 116.4(3) ?
C13 C8 C9 . . 114.9(3) ?
C10 C9 C8 . . 110.9(3) ?
C10 C9 H9A . . 109.5 ?
C8 C9 H9A . . 109.5 ?
C10 C9 H9B . . 109.5 ?
C8 C9 H9B . . 109.5 ?
H9A C9 H9B . . 108.0 ?
C9 C10 C11 . . 111.5(4) ?
C9 C10 H10A . . 109.3 ?
C11 C10 H10A . . 109.3 ?
C9 C10 H10B . . 109.3 ?
C11 C10 H10B . . 109.3 ?
H10A C10 H10B . . 108.0 ?
C12 C11 C10 . . 111.7(4) ?
C12 C11 H11A . . 109.3 ?
C10 C11 H11A . . 109.3 ?
C12 C11 H11B . . 109.3 ?
C10 C11 H11B . . 109.3 ?
H11A C11 H11B . . 107.9 ?
C11 C12 C13 . . 112.8(3) ?
C11 C12 H12A . . 109.0 ?
C13 C12 H12A . . 109.0 ?
C11 C12 H12B . . 109.0 ?
C13 C12 H12B . . 109.0 ?
H12A C12 H12B . . 107.8 ?
C8 C13 C12 . . 109.2(3) ?
C8 C13 H13A . . 109.8 ?
C12 C13 H13A . . 109.8 ?
C8 C13 H13B . . 109.8 ?
C12 C13 H13B . . 109.8 ?
H13A C13 H13B . . 108.3 ?

loop_
_geom_bond_atom_site_label_1
_geom_bond_atom_site_label_2
_geom_bond_site_symmetry_2
_geom_bond_distance
_geom_bond_publ_flag
N1 C1 . 1.350(4) ?
N1 N2 . 1.412(4) ?
N1 H1 . 0.8600 ?
N2 C8 . 1.283(4) ?
O1 C1 . 1.234(4) ?
C1 C2 . 1.506(4) ?
C2 C7 . 1.382(5) ?
C2 C3 . 1.390(4) ?
C3 C4 . 1.383(6) ?
C3 H3 . 0.9300 ?
C4 C5 . 1.366(7) ?
C4 H4 . 0.9300 ?
C5 C6 . 1.377(6) ?
C5 H5 . 0.9300 ?
C6 C7 . 1.390(5) ?
C6 H6 . 0.9300 ?
C7 H7 . 0.9300 ?
C8 C13 . 1.493(5) ?
C8 C9 . 1.511(5) ?
C9 C10 . 1.508(6) ?
C9 H9A . 0.9700 ?
C9 H9B . 0.9700 ?
C10 C11 . 1.530(7) ?
C10 H10A . 0.9700 ?
C10 H10B . 0.9700 ?
C11 C12 . 1.511(6) ?
C11 H11A . 0.9700 ?
C11 H11B . 0.9700 ?
C12 C13 . 1.535(5) ?
C12 H12A . 0.9700 ?
C12 H12B . 0.9700 ?
C13 H13A . 0.9700 ?
C13 H13B . 0.9700 ?

loop_
_geom_hbond_atom_site_label_D
_geom_hbond_atom_site_label_H
_geom_hbond_atom_site_label_A
_geom_hbond_site_symmetry_A
_geom_hbond_distance_DH
_geom_hbond_distance_HA
_geom_hbond_distance_DA
_geom_hbond_angle_DHA
N1 H1 O1 4 0.86 2.28 3.133(4) 172.1
C13 H13B O1 4 0.97 2.41 3.264(5) 147.4
C7 H7 O1 4 0.93 2.35 3.137(5) 142.0

loop_
_cod_related_entry_id
_cod_related_entry_database
_cod_related_entry_code
1 ChemSpider 254051
